data_2232150
loop_
_publ_author_name
'Rivera, Augusto'
'Pacheco, Dency Jos\'e'
'R\'ios-Motta, Jaime'
'Pojarov\'a, Michaela'
'Du\<sek, Michal'

_publ_section_title
;
 1,1'-[(2,3,3a,4,5,6,7,7a-Octahydro-1<i>H</i>-1,3-benzimidazole-1,3-diyl)bis(methylene)]bis(1<i>H</i>-benzotriazole)
;
_journal_coeditor_code BH2381
_journal_issue 11
_journal_name_full 'Acta Crystallographica Section E'
_journal_page_first o3071
_journal_paper_doi 10.1107/S160053681104044X
_journal_volume 67
_journal_year 2011
_chemical_formula_iupac 'C21 H24 N8'
_chemical_formula_moiety 'C21 H24 N8'
_chemical_formula_sum 'C21 H24 N8'
_chemical_formula_weight 388.48
_chemical_melting_point 424
_chemical_name_systematic
;
1,1'-[(2,3,3a,4,5,6,7,7a-Octahydro-1<i>H</i>-1,3-benzimidazole-1,3-
diyl)bis(methylene)]bis(1<i>H</i>-benzotriazole)
;
_space_group_IT_number 14
_symmetry_cell_setting monoclinic
_symmetry_space_group_name_Hall '-P 2ybc'
_symmetry_space_group_name_H-M 'P 1 21/c 1'
_atom_sites_solution_hydrogens geom
_atom_sites_solution_primary direct
_atom_sites_solution_secondary difmap
_audit_creation_method SHELXL97
_cell_angle_alpha 90.00
_cell_angle_beta 90.8610(10)
_cell_angle_gamma 90.00
_cell_formula_units_Z 4
_cell_length_a 11.9474(2)
_cell_length_b 5.94060(10)
_cell_length_c 27.3861(4)
_cell_measurement_reflns_used 13493
_cell_measurement_temperature 119.9
_cell_measurement_theta_min 3.2251
_cell_volume 1943.50(5)
_computing_cell_refinement 'Crysalis PRO (Oxford Diffraction, 2010)'
_computing_data_collection 'Crysalis PRO (Oxford Diffraction, 2010)'
_computing_data_reduction 'Crysalis PRO (Oxford Diffraction, 2010)'
_computing_molecular_graphics 'DIAMOND (Brandenburg & Putz, 2005)'
_computing_publication_material 'publCIF (Westrip, 2010)'
_computing_structure_refinement 'SHELXL97 (Sheldrick, 2008)'
_computing_structure_solution 'SHELXS97 (Sheldrick, 2008)'
_diffrn_ambient_temperature 119.9
_diffrn_detector_area_resol_mean 10.3784
_diffrn_measured_fraction_theta_full 0.997
_diffrn_measured_fraction_theta_max 0.997
_diffrn_measurement_device_type 'Oxford Diffraction Xcalibur Atlas Gemini ultra'
_diffrn_measurement_method
;
Rotation method data acquisition using \w
;
_diffrn_radiation_monochromator mirror
_diffrn_radiation_source 'Enhance Ultra (Cu) X-ray Source'
_diffrn_radiation_type 'Cu K\a'
_diffrn_radiation_wavelength 1.5418
_diffrn_reflns_av_R_equivalents 0.1719
_diffrn_reflns_av_sigmaI/netI 0.0592
_diffrn_reflns_limit_h_max 14
_diffrn_reflns_limit_h_min -14
_diffrn_reflns_limit_k_max 7
_diffrn_reflns_limit_k_min -7
_diffrn_reflns_limit_l_max 32
_diffrn_reflns_limit_l_min -32
_diffrn_reflns_number 37999
_diffrn_reflns_theta_full 67.12
_diffrn_reflns_theta_max 67.12
_diffrn_reflns_theta_min 3.23
_exptl_absorpt_coefficient_mu 0.677
_exptl_absorpt_correction_type none
_exptl_crystal_colour colourless
_exptl_crystal_density_diffrn 1.328
_exptl_crystal_density_method 'not measured'
_exptl_crystal_description plate
_exptl_crystal_F_000 824
_exptl_crystal_size_max 0.3131
_exptl_crystal_size_mid 0.1775
_exptl_crystal_size_min 0.1046
_refine_diff_density_max 0.228
_refine_diff_density_min -0.310
_refine_ls_extinction_method none
_refine_ls_goodness_of_fit_ref 1.061
_refine_ls_hydrogen_treatment constr
_refine_ls_matrix_type full
_refine_ls_number_constraints 0
_refine_ls_number_parameters 262
_refine_ls_number_reflns 3461
_refine_ls_number_restraints 0
_refine_ls_restrained_S_all 1.061
_refine_ls_R_factor_all 0.0588
_refine_ls_R_factor_gt 0.0515
_refine_ls_shift/su_max 0.000
_refine_ls_shift/su_mean 0.000
_refine_ls_structure_factor_coef Fsqd
_refine_ls_weighting_details 'calc w=1/[\s^2^(Fo^2^)+(0.0756P)^2^+0.4705P] where P=(Fo^2^+2Fc^2^)/3'
_refine_ls_weighting_scheme calc
_refine_ls_wR_factor_gt 0.1288
_refine_ls_wR_factor_ref 0.1374
_reflns_number_gt 2990
_reflns_number_total 3461
_reflns_threshold_expression I>2\s(I)
_cod_data_source_file bh2381.cif
_cod_data_source_block I
_cod_original_sg_symbol_H-M 'P 21/c'
_cod_database_code 2232150
_cod_database_fobs_code 2232150

loop_
_symmetry_equiv_pos_as_xyz
'x, y, z'
'-x, y+1/2, -z+1/2'
'-x, -y, -z'
'x, -y-1/2, z-1/2'

loop_
_atom_site_type_symbol
_atom_site_label
_atom_site_fract_x
_atom_site_fract_y
_atom_site_fract_z
_atom_site_U_iso_or_equiv
_atom_site_adp_type
_atom_site_calc_flag
_atom_site_refinement_flags
_atom_site_occupancy
_atom_site_symmetry_multiplicity
N N1 0.06576(12) 1.3038(2) 0.03014(5) 0.0301(4) Uani d . 1 1
N N2 0.06561(12) 1.1599(2) 0.06570(5) 0.0298(3) Uani d . 1 1
N N3 0.12624(11) 0.9755(2) 0.05292(5) 0.0256(3) Uani d . 1 1
N N4 0.21777(12) 0.7711(2) 0.12114(5) 0.0277(3) Uani d . 1 1
N N5 0.34776(11) 0.9703(2) 0.16832(5) 0.0250(3) Uani d . 1 1
N N6 0.31150(11) 0.9133(2) 0.25550(5) 0.0240(3) Uani d . 1 1
N N7 0.34948(11) 0.7097(3) 0.27089(5) 0.0296(4) Uani d . 1 1
N N8 0.27753(12) 0.6222(3) 0.30094(5) 0.0302(3) Uani d . 1 1
C C1 0.12747(13) 1.2136(3) -0.00732(6) 0.0249(4) Uani d . 1 1
C C2 0.14940(14) 1.3000(3) -0.05407(6) 0.0293(4) Uani d . 1 1
H H2 0.1233 1.4406 -0.0639 0.035 Uiso calc R 1 1
C C3 0.21134(15) 1.1660(3) -0.08439(7) 0.0332(4) Uani d . 1 1
H H3 0.2266 1.2157 -0.1158 0.040 Uiso calc R 1 1
C C4 0.25227(15) 0.9548(3) -0.06892(7) 0.0334(4) Uani d . 1 1
H H4 0.2949 0.8705 -0.0904 0.040 Uiso calc R 1 1
C C5 0.23166(14) 0.8690(3) -0.02351(7) 0.0299(4) Uani d . 1 1
H H5 0.2591 0.7296 -0.0136 0.036 Uiso calc R 1 1
C C6 0.16690(13) 1.0034(3) 0.00695(6) 0.0239(4) Uani d . 1 1
C C7 0.12758(14) 0.7809(3) 0.08616(7) 0.0288(4) Uani d . 1 1
H H7A 0.0577 0.7797 0.1038 0.035 Uiso calc R 1 1
H H7B 0.1296 0.6450 0.0666 0.035 Uiso calc R 1 1
C C8 0.22853(13) 0.9669(3) 0.15340(6) 0.0270(4) Uani d . 1 1
H H8A 0.1810 0.9509 0.1816 0.032 Uiso calc R 1 1
H H8B 0.2083 1.1041 0.1362 0.032 Uiso calc R 1 1
C C9 0.33087(14) 0.7201(3) 0.10497(6) 0.0265(4) Uani d . 1 1
H H9 0.3541 0.8339 0.0813 0.032 Uiso calc R 1 1
C C10 0.35246(16) 0.4874(3) 0.08427(7) 0.0350(4) Uani d . 1 1
H H10A 0.3126 0.4691 0.0534 0.042 Uiso calc R 1 1
H H10B 0.3265 0.3730 0.1067 0.042 Uiso calc R 1 1
C C11 0.47850(16) 0.4632(3) 0.07680(8) 0.0391(5) Uani d . 1 1
H H11A 0.5017 0.5670 0.0515 0.047 Uiso calc R 1 1
H H11B 0.4945 0.3117 0.0657 0.047 Uiso calc R 1 1
C C12 0.54586(16) 0.5107(3) 0.12368(8) 0.0391(5) Uani d . 1 1
H H12A 0.6251 0.5020 0.1167 0.047 Uiso calc R 1 1
H H12B 0.5292 0.3956 0.1476 0.047 Uiso calc R 1 1
C C13 0.51985(14) 0.7429(3) 0.14530(7) 0.0338(4) Uani d . 1 1
H H13A 0.5590 0.7621 0.1763 0.041 Uiso calc R 1 1
H H13B 0.5437 0.8607 0.1233 0.041 Uiso calc R 1 1
C C14 0.39463(14) 0.7551(3) 0.15242(6) 0.0265(4) Uani d . 1 1
H H14 0.3728 0.6377 0.1755 0.032 Uiso calc R 1 1
C C15 0.37030(13) 1.0415(3) 0.21750(6) 0.0270(4) Uani d . 1 1
H H15A 0.3498 1.1989 0.2204 0.032 Uiso calc R 1 1
H H15B 0.4502 1.0302 0.2238 0.032 Uiso calc R 1 1
C C16 0.21029(13) 0.9579(3) 0.27606(6) 0.0235(4) Uani d . 1 1
C C17 0.13513(14) 1.1384(3) 0.27189(6) 0.0284(4) Uani d . 1 1
H H17 0.1497 1.2636 0.2526 0.034 Uiso calc R 1 1
C C18 0.03858(15) 1.1180(3) 0.29813(7) 0.0333(4) Uani d . 1 1
H H18 -0.0144 1.2324 0.2960 0.040 Uiso calc R 1 1
C C19 0.01666(14) 0.9313(3) 0.32806(6) 0.0313(4) Uani d . 1 1
H H19 -0.0497 0.9267 0.3454 0.038 Uiso calc R 1 1
C C20 0.09064(14) 0.7563(3) 0.33234(6) 0.0297(4) Uani d . 1 1
H H20 0.0762 0.6333 0.3523 0.036 Uiso calc R 1 1
C C21 0.18967(14) 0.7708(3) 0.30514(6) 0.0255(4) Uani d . 1 1

loop_
_atom_site_aniso_label
_atom_site_aniso_U_11
_atom_site_aniso_U_22
_atom_site_aniso_U_33
_atom_site_aniso_U_12
_atom_site_aniso_U_13
_atom_site_aniso_U_23
N1 0.0331(8) 0.0264(8) 0.0309(8) 0.0061(6) -0.0009(6) -0.0036(6)
N2 0.0288(7) 0.0288(8) 0.0320(8) 0.0062(6) 0.0007(6) -0.0046(6)
N3 0.0240(7) 0.0252(7) 0.0275(8) 0.0008(5) 0.0001(6) -0.0031(6)
N4 0.0231(7) 0.0284(8) 0.0316(8) -0.0020(5) -0.0018(6) 0.0023(6)
N5 0.0199(7) 0.0294(8) 0.0258(8) -0.0033(5) 0.0033(5) 0.0013(6)
N6 0.0203(6) 0.0282(7) 0.0233(7) -0.0007(5) 0.0004(5) 0.0026(5)
N7 0.0238(7) 0.0329(8) 0.0320(8) 0.0046(6) 0.0004(6) 0.0050(6)
N8 0.0263(7) 0.0314(8) 0.0329(8) 0.0032(6) 0.0028(6) 0.0057(6)
C1 0.0228(8) 0.0221(8) 0.0298(9) -0.0012(6) -0.0019(6) -0.0047(6)
C2 0.0281(8) 0.0257(9) 0.0338(10) -0.0039(7) -0.0051(7) 0.0021(7)
C3 0.0281(9) 0.0409(10) 0.0308(9) -0.0068(7) 0.0025(7) 0.0020(8)
C4 0.0283(9) 0.0375(10) 0.0345(10) 0.0027(7) 0.0063(7) -0.0074(8)
C5 0.0267(8) 0.0271(9) 0.0361(10) 0.0033(7) 0.0018(7) -0.0047(7)
C6 0.0204(7) 0.0258(8) 0.0255(9) -0.0025(6) -0.0025(6) -0.0034(6)
C7 0.0256(8) 0.0261(9) 0.0345(10) -0.0034(6) -0.0024(7) 0.0021(7)
C8 0.0218(8) 0.0345(9) 0.0247(9) -0.0010(7) 0.0016(6) 0.0004(7)
C9 0.0249(8) 0.0247(9) 0.0299(9) -0.0019(6) 0.0020(7) 0.0035(7)
C10 0.0373(10) 0.0263(9) 0.0412(11) 0.0003(7) -0.0049(8) -0.0014(8)
C11 0.0403(11) 0.0298(10) 0.0473(12) 0.0066(8) 0.0055(9) -0.0036(8)
C12 0.0282(9) 0.0362(11) 0.0530(13) 0.0040(8) 0.0008(8) 0.0004(9)
C13 0.0230(9) 0.0353(10) 0.0431(11) -0.0004(7) 0.0007(7) 0.0002(8)
C14 0.0236(8) 0.0259(9) 0.0299(9) -0.0024(6) 0.0028(7) 0.0046(7)
C15 0.0223(8) 0.0304(9) 0.0283(9) -0.0073(6) 0.0021(6) 0.0022(7)
C16 0.0204(8) 0.0276(9) 0.0225(8) -0.0011(6) -0.0003(6) -0.0027(6)
C17 0.0319(9) 0.0243(9) 0.0291(9) 0.0023(7) 0.0012(7) -0.0005(7)
C18 0.0324(9) 0.0346(10) 0.0330(10) 0.0088(7) 0.0013(7) -0.0074(7)
C19 0.0252(8) 0.0393(10) 0.0297(10) -0.0011(7) 0.0067(7) -0.0085(7)
C20 0.0284(9) 0.0333(10) 0.0274(9) -0.0055(7) 0.0037(7) 0.0010(7)
C21 0.0247(8) 0.0268(9) 0.0250(9) 0.0005(6) 0.0006(6) 0.0004(6)

loop_
_atom_type_symbol
_atom_type_description
_atom_type_scat_dispersion_real
_atom_type_scat_dispersion_imag
_atom_type_scat_source
C C 0.0181 0.0091 'International Tables Vol C Tables 4.2.6.8 and 6.1.1.4'
H H 0.0000 0.0000 'International Tables Vol C Tables 4.2.6.8 and 6.1.1.4'
N N 0.0311 0.0180 'International Tables Vol C Tables 4.2.6.8 and 6.1.1.4'

loop_
_geom_angle_atom_site_label_1
_geom_angle_atom_site_label_2
_geom_angle_atom_site_label_3
_geom_angle
N2 N1 C1 108.00(14)
N1 N2 N3 109.32(13)
N2 N3 C6 109.70(13)
N2 N3 C7 118.30(13)
C6 N3 C7 131.64(14)
C7 N4 C9 119.73(14)
C7 N4 C8 115.44(13)
C9 N4 C8 105.94(13)
C15 N5 C14 118.03(14)
C15 N5 C8 115.53(13)
C14 N5 C8 106.11(13)
N7 N6 C16 109.79(13)
N7 N6 C15 121.24(13)
C16 N6 C15 128.57(14)
N8 N7 N6 109.28(13)
N7 N8 C21 107.87(14)
N1 C1 C6 108.83(15)
N1 C1 C2 130.01(16)
C6 C1 C2 121.12(16)
C3 C2 C1 116.57(16)
C3 C2 H2 121.7
C1 C2 H2 121.7
C2 C3 C4 121.44(17)
C2 C3 H3 119.3
C4 C3 H3 119.3
C5 C4 C3 122.54(17)
C5 C4 H4 118.7
C3 C4 H4 118.7
C4 C5 C6 115.99(16)
C4 C5 H5 122.0
C6 C5 H5 122.0
N3 C6 C1 104.14(14)
N3 C6 C5 133.54(16)
C1 C6 C5 122.31(16)
N4 C7 N3 116.54(13)
N4 C7 H7A 108.2
N3 C7 H7A 108.2
N4 C7 H7B 108.2
N3 C7 H7B 108.2
H7A C7 H7B 107.3
N4 C8 N5 104.68(13)
N4 C8 H8A 110.8
N5 C8 H8A 110.8
N4 C8 H8B 110.8
N5 C8 H8B 110.8
H8A C8 H8B 108.9
N4 C9 C14 99.64(13)
N4 C9 C10 117.77(14)
C14 C9 C10 111.14(14)
N4 C9 H9 109.3
C14 C9 H9 109.3
C10 C9 H9 109.3
C9 C10 C11 107.98(15)
C9 C10 H10A 110.1
C11 C10 H10A 110.1
C9 C10 H10B 110.1
C11 C10 H10B 110.1
H10A C10 H10B 108.4
C10 C11 C12 112.13(16)
C10 C11 H11A 109.2
C12 C11 H11A 109.2
C10 C11 H11B 109.2
C12 C11 H11B 109.2
H11A C11 H11B 107.9
C11 C12 C13 112.45(16)
C11 C12 H12A 109.1
C13 C12 H12A 109.1
C11 C12 H12B 109.1
C13 C12 H12B 109.1
H12A C12 H12B 107.8
C14 C13 C12 107.41(14)
C14 C13 H13A 110.2
C12 C13 H13A 110.2
C14 C13 H13B 110.2
C12 C13 H13B 110.2
H13A C13 H13B 108.5
N5 C14 C9 100.73(13)
N5 C14 C13 117.62(14)
C9 C14 C13 111.67(14)
N5 C14 H14 108.8
C9 C14 H14 108.8
C13 C14 H14 108.8
N5 C15 N6 115.18(13)
N5 C15 H15A 108.5
N6 C15 H15A 108.5
N5 C15 H15B 108.5
N6 C15 H15B 108.5
H15A C15 H15B 107.5
N6 C16 C21 104.25(14)
N6 C16 C17 133.15(15)
C21 C16 C17 122.59(15)
C18 C17 C16 115.60(16)
C18 C17 H17 122.2
C16 C17 H17 122.2
C17 C18 C19 122.65(16)
C17 C18 H18 118.7
C19 C18 H18 118.7
C20 C19 C18 121.58(16)
C20 C19 H19 119.2
C18 C19 H19 119.2
C19 C20 C21 117.01(16)
C19 C20 H20 121.5
C21 C20 H20 121.5
N8 C21 C16 108.80(14)
N8 C21 C20 130.64(16)
C16 C21 C20 120.56(15)

loop_
_geom_bond_atom_site_label_1
_geom_bond_atom_site_label_2
_geom_bond_distance
N1 N2 1.296(2)
N1 C1 1.380(2)
N2 N3 1.3619(19)
N3 C6 1.366(2)
N3 C7 1.471(2)
N4 C7 1.432(2)
N4 C9 1.460(2)
N4 C8 1.465(2)
N5 C15 1.433(2)
N5 C14 1.464(2)
N5 C8 1.476(2)
N6 N7 1.357(2)
N6 C16 1.367(2)
N6 C15 1.476(2)
N7 N8 1.307(2)
N8 C21 1.378(2)
C1 C6 1.389(2)
C1 C2 1.408(2)
C2 C3 1.375(3)
C2 H2 0.9300
C3 C4 1.409(3)
C3 H3 0.9300
C4 C5 1.370(3)
C4 H4 0.9300
C5 C6 1.397(2)
C5 H5 0.9300
C7 H7A 0.9700
C7 H7B 0.9700
C8 H8A 0.9700
C8 H8B 0.9700
C9 C14 1.511(2)
C9 C10 1.517(2)
C9 H9 0.9800
C10 C11 1.529(3)
C10 H10A 0.9700
C10 H10B 0.9700
C11 C12 1.531(3)
C11 H11A 0.9700
C11 H11B 0.9700
C12 C13 1.535(3)
C12 H12A 0.9700
C12 H12B 0.9700
C13 C14 1.513(2)
C13 H13A 0.9700
C13 H13B 0.9700
C14 H14 0.9800
C15 H15A 0.9700
C15 H15B 0.9700
C16 C21 1.391(2)
C16 C17 1.402(2)
C17 C18 1.374(2)
C17 H17 0.9300
C18 C19 1.406(3)
C18 H18 0.9300
C19 C20 1.369(3)
C19 H19 0.9300
C20 C21 1.410(2)
C20 H20 0.9300

loop_
_geom_hbond_atom_site_label_D
_geom_hbond_atom_site_label_H
_geom_hbond_atom_site_label_A
_geom_hbond_site_symmetry_A
_geom_hbond_distance_DH
_geom_hbond_distance_HA
_geom_hbond_distance_DA
_geom_hbond_angle_DHA
_geom_hbond_publ_flag
C8 H8a N6 . 0.97 2.55 2.970(2) 106 no
C8 H8b N3 . 0.97 2.58 2.995(2) 106 no
C7 H7b N1 1_545 0.97 2.38 3.301(2) 159 yes
C15 H15b N7 2_655 0.97 2.62 3.504(2) 151 yes

loop_
_geom_torsion_atom_site_label_1
_geom_torsion_atom_site_label_2
_geom_torsion_atom_site_label_3
_geom_torsion_atom_site_label_4
_geom_torsion
N3 C7 N4 C8 56.8(4)
C8 N5 C15 N6 55.5(4)
